data_9004483
loop_
_publ_author_name
'Jacobsen, S. D.'
'Smyth, J. R.'
'Swope, R. J.'
'Downs, R. T.'

_publ_section_title
;
 Rigid-body character of the SO4 groups in celestine, anglesite and
 barite
;
_journal_name_full 'The Canadian Mineralogist'
_journal_page_first 1053
_journal_page_last 1060
_journal_volume 36
_journal_year 1998
_chemical_formula_sum 'O4 S Sr'
_chemical_name_mineral Celestine
_space_group_crystal_system orthorhombic
_space_group_IT_number 62
_space_group_name_Hall '-P 2c 2ab'
_space_group_name_H-M_alt 'P b n m'
_symmetry_space_group_name_H-M 'P b n m'
_cell_angle_alpha 90
_cell_angle_beta 90
_cell_angle_gamma 90
_cell_formula_units_Z 4
_cell_length_a 6.8671
_cell_length_b 8.3545
_cell_length_c 5.3458
_cell_volume 306.695
_database_code_amcsd 0005557
_exptl_crystal_density_diffrn 3.978
_cod_original_formula_sum 'Sr S O4'
_cod_database_code 9004483

loop_
_space_group_symop_id
_space_group_symop_operation_xyz
1 x,y,z
2 x,y,1/2-z
3 -x,-y,1/2+z
4 1/2+x,1/2-y,1/2+z
5 1/2-x,1/2+y,1/2-z
6 1/2-x,1/2+y,z
7 1/2+x,1/2-y,-z
8 -x,-y,-z

loop_
_atom_site_aniso_label
_atom_site_aniso_U_11
_atom_site_aniso_U_22
_atom_site_aniso_U_33
_atom_site_aniso_U_12
_atom_site_aniso_U_13
_atom_site_aniso_U_23
Sr 0.01005 0.00757 0.01681 0.00026 0.00000 0.00000
S 0.00797 0.00762 0.00896 -0.00014 0.00000 0.00000
O1 0.01950 0.01190 0.02990 0.00840 0.00000 0.00000
O2 0.01260 0.01610 0.02100 -0.00660 0.00000 0.00000
O3 0.01380 0.01560 0.01160 -0.00110 -0.00400 0.00060

loop_
_atom_site_label
_atom_site_fract_x
_atom_site_fract_y
_atom_site_fract_z
Sr 0.15818 0.18395 0.25000
S 0.18505 0.43797 0.75000
O1 0.09230 0.59520 0.75000
O2 0.04180 0.30710 0.75000
O3 0.31070 0.42220 0.97440

loop_
_cod_related_entry_id
_cod_related_entry_database
_cod_related_entry_code
1 AMCSD 0005557
